data_2000627
loop_
_publ_author_name
'Barkley, J.'
'Harding, M. M.'
'Kariuki, B. M.'
'Namwindwa, E. S.'
'Page, P. C. B.'

_publ_section_title
;
 <i>syn</i>-2-Benzyl-1,3-dithiane 1-oxide
;
_journal_issue 9
_journal_name_full 'Acta Crystallographica Section C'
_journal_page_first 1689
_journal_page_last 1690
_journal_paper_doi 10.1107/S0108270192000878
_journal_volume 48
_journal_year 1992
_chemical_formula_sum 'C11 H14 O S2'
_chemical_formula_weight 226.35
_space_group_crystal_system orthorhombic
_space_group_IT_number 19
_space_group_name_Hall 'P 2ac 2ab'
_space_group_name_H-M_alt 'P 21 21 21'
_cell_angle_alpha 90
_cell_angle_beta 90
_cell_angle_gamma 90
_cell_formula_units_Z 4
_cell_length_a 7.598(3)
_cell_length_b 25.635(2)
_cell_length_c 5.774(3)
_cell_volume 1124.6(7)
_diffrn_radiation_type Mo
_diffrn_radiation_wavelength 0.71069
_exptl_absorpt_coefficient_mu 0.420
_exptl_crystal_density_diffrn 1.337
_exptl_crystal_F_000 480
_cod_data_source_file li0121.cif
_cod_data_source_block li0121a
_cod_depositor_comments
;
 Updating space group information and adding the symmetry operation list.

 Antanas Vaitkus,
 2018-06-18
;
_cod_original_cell_volume 1124.6
_cod_original_formula_sum 'C11 H14 O1 S2'
_cod_database_code 2000627

loop_
_space_group_symop_id
_space_group_symop_operation_xyz
1 x,y,z
2 -x+1/2,-y,z+1/2
3 x+1/2,-y+1/2,-z
4 -x,y+1/2,-z+1/2

loop_
_atom_site_label
_atom_site_fract_x
_atom_site_fract_y
_atom_site_fract_z
S1 .51970(10) .01780(4) .7820(2)
S2 .4527(2) .12721(5) .8792(2)
O1 .6573(4) -.02180(10) .7247(5)
C1 .4237(6) .0344(2) .5054(9)
C2 .2885(8) .0778(2) .5110(10)
C3 .3646(7) .1292(2) .5880(10)
C4 .6274(6) .0801(2) .8456(8)
C5 .7776(7) .0936(2) .6860(10)
C6 .8733(5) .14290(10) .7567(8)
C7 .9636(7) .1459(2) .9610(10)
C8 1.0527(8) .1901(2) 1.0240(10)
C9 1.0533(8) .2328(2) .8820(10)
C10 .9650(10) .2308(2) .6760(10)
C11 .8745(7) .1861(2) .6150(10)
H11 .369(5) .0030(10) .457(7)
H12 .529(5) .0440(10) .404(7)
H21 .190(7) .068(2) .600(10)
H22 .260(7) .082(2) .355(9)
H31 .459(6) .147(2) .494(7)
H32 .273(6) .154(2) .613(8)
H41 .670(5) .0760(10) .999(7)
H51 .753(7) .094(2) .537(8)
H52 .866(6) .064(2) .702(8)
H71 .966(6) .118(2) 1.061(8)
H81 1.091(6) .195(2) 1.170(9)
H91 1.104(7) .262(2) .920(10)
H101 .958(8) .257(2) .570(10)
H111 .820(5) .1830(10) .485(6)

loop_
_geom_angle_atom_site_label_1
_geom_angle_atom_site_label_2
_geom_angle_atom_site_label_3
_geom_angle
O1 S1 C1 104.3(2)
O1 S1 C4 108.9(2)
C1 S1 C4 98.7(2)
C3 S2 C4 101.0(2)
S1 C1 C2 115.3(4)
C1 C2 C3 112.8(5)
S2 C3 C2 112.9(4)
S1 C4 S2 106.0(2)
S1 C4 C5 114.5(3)
S2 C4 C5 118.0(3)
C4 C5 C6 112.9(4)
C5 C6 C7 121.5(4)
C5 C6 C11 120.8(4)
C7 C6 C11 117.7(4)
C6 C7 C8 121.6(5)
C7 C8 C9 120.3(6)
C8 C9 C10 119.3(6)
C9 C10 C11 119.9(6)
C6 C11 C10 121.2(6)

loop_
_geom_bond_atom_site_label_1
_geom_bond_atom_site_label_2
_geom_bond_distance
C1 H11 0.955
C1 H12 1.018
C2 H21 0.946
C2 H22 0.929
C3 H31 1.000
C3 H32 0.964
C4 H41 0.948
C5 H51 0.882
C5 H52 1.016
C7 H71 0.914
C8 H81 0.902
C9 H91 0.867
C10 H101 0.902
C11 H111 0.856
S1 O1 1.495(3)
S1 C1 1.807(5)
S1 C4 1.832(4)
S2 C3 1.813(7)
S2 C4 1.805(5)
C1 C2 1.514(7)
C2 C3 1.506(8)
C4 C5 1.508(7)
C5 C6 1.514(6)
C6 C7 1.370(7)
C6 C11 1.378(7)
C7 C8 1.368(8)
C8 C9 1.370(10)
C9 C10 1.370(10)
C10 C11 1.382(8)
